data_4027487
loop_
_publ_author_name
'Alankriti Bajpai'
'Palani Natarajan'
'Paloth Venugopalan'
'Jarugu Narasimha Moorthy'

_publ_contact_author_address
;Departmet of chemistry
Indian Institute of Technology - Kanpur
Kanpur - 208 016
INDIA
;
_publ_contact_author_email moorthy@iitk.ac.in
_publ_contact_author_fax +915122597436
_publ_contact_author_name 'Prof. J. N. Moorthy'
_publ_contact_author_phone +915122597438
_publ_section_title
;
 Crystal Engineering: Lattice Inclusion Based on O-H...O Hydrogen-Bonded
 Self-Assembly and Guest-Induced Structural Mimicry
;
_journal_name_full 'Journal of Organic Chemistry'
_journal_page_first 7858
_journal_page_last 7865
_journal_paper_doi 10.1021/jo3010292
_journal_volume 77
_journal_year 2012
_chemical_formula_sum 'C31 H33 N O2'
_chemical_formula_weight 449.60
_chemical_name_common 2,4-Bis(4-hydroxy-2,6-dimethylphenyl)-1,5-dimethylbenzene
_chemical_name_systematic
; 
2,4-Bis(4-hydroxy-2,6-dimethylphenyl)-1,5-dimethylbenzene-Benzonitrile
;
_space_group_IT_number 14
_symmetry_cell_setting monoclinic
_symmetry_space_group_name_Hall '-P 2ybc'
_symmetry_space_group_name_H-M 'P 1 21/c 1'
_atom_sites_solution_hydrogens geom
_atom_sites_solution_primary direct
_atom_sites_solution_secondary difmap
_audit_creation_method SHELXL-97
_cell_angle_alpha 90.00
_cell_angle_beta 97.284(2)
_cell_angle_gamma 90.00
_cell_formula_units_Z 4
_cell_length_a 8.2078(10)
_cell_length_b 17.596(2)
_cell_length_c 17.918(2)
_cell_measurement_temperature 100(2)
_cell_volume 2566.9(5)
_computing_structure_refinement 'SHELXL-97 (Sheldrick, 1997)'
_diffrn_ambient_temperature 100(2)
_diffrn_measured_fraction_theta_full 0.997
_diffrn_measured_fraction_theta_max 0.997
_diffrn_radiation_monochromator graphite
_diffrn_radiation_source 'fine-focus sealed tube'
_diffrn_radiation_type MoK\a
_diffrn_radiation_wavelength 0.71073
_diffrn_reflns_av_R_equivalents 0.0434
_diffrn_reflns_av_sigmaI/netI 0.0511
_diffrn_reflns_limit_h_max 9
_diffrn_reflns_limit_h_min -8
_diffrn_reflns_limit_k_max 13
_diffrn_reflns_limit_k_min -20
_diffrn_reflns_limit_l_max 19
_diffrn_reflns_limit_l_min -21
_diffrn_reflns_number 13054
_diffrn_reflns_theta_full 25.00
_diffrn_reflns_theta_max 25.00
_diffrn_reflns_theta_min 2.31
_exptl_absorpt_coefficient_mu 0.072
_exptl_crystal_density_diffrn 1.163
_exptl_crystal_F_000 960
_refine_diff_density_max 0.212
_refine_diff_density_min -0.182
_refine_diff_density_rms 0.046
_refine_ls_extinction_method none
_refine_ls_goodness_of_fit_ref 1.018
_refine_ls_hydrogen_treatment mixed
_refine_ls_matrix_type full
_refine_ls_number_parameters 307
_refine_ls_number_reflns 4501
_refine_ls_number_restraints 0
_refine_ls_restrained_S_all 1.018
_refine_ls_R_factor_all 0.0674
_refine_ls_R_factor_gt 0.0475
_refine_ls_shift/su_max 0.000
_refine_ls_shift/su_mean 0.000
_refine_ls_structure_factor_coef Fsqd
_refine_ls_weighting_details 'calc w=1/[\s^2^(Fo^2^)+(0.0682P)^2^+0.0000P] where P=(Fo^2^+2Fc^2^)/3'
_refine_ls_weighting_scheme calc
_refine_ls_wR_factor_gt 0.1166
_refine_ls_wR_factor_ref 0.1284
_reflns_number_gt 3296
_reflns_number_total 4501
_reflns_threshold_expression >2sigma(I)
_cod_data_source_file jo3010292_si_002.cif
_cod_data_source_block BX-BN
_cod_database_code 4027487

loop_
_symmetry_equiv_pos_as_xyz
'x, y, z'
'-x, y+1/2, -z+1/2'
'-x, -y, -z'
'x, -y-1/2, z-1/2'

loop_
_atom_site_label
_atom_site_type_symbol
_atom_site_fract_x
_atom_site_fract_y
_atom_site_fract_z
_atom_site_U_iso_or_equiv
_atom_site_adp_type
_atom_site_occupancy
_atom_site_symmetry_multiplicity
_atom_site_calc_flag
_atom_site_refinement_flags
O1 O 1.08807(16) 0.93838(7) 1.01661(8) 0.0405(4) Uani 1 1 d .
H1A H 1.1900 0.9355 1.0157 0.061 Uiso 0.50 1 d PR
H1B H 1.0315 0.9783 1.0058 0.061 Uiso 0.50 1 d PR
O2 O 0.40867(15) 0.53338(7) 0.54672(6) 0.0340(3) Uani 1 1 d .
H2A H 0.2841 0.5427 0.5346 0.051 Uiso 0.50 1 d PR
H2B H 0.4592 0.5138 0.5164 0.051 Uiso 0.50 1 d PR
C1 C 0.8590(2) 0.60314(10) 1.08614(9) 0.0291(4) Uani 1 1 d .
H1A H 0.8583 0.5545 1.1127 0.044 Uiso 1 1 calc R
H1B H 0.7909 0.6399 1.1092 0.044 Uiso 1 1 calc R
H1C H 0.9718 0.6222 1.0895 0.044 Uiso 1 1 calc R
C2 C 0.7913(2) 0.59212(9) 1.00484(9) 0.0232(4) Uani 1 1 d .
C3 C 0.7990(2) 0.65009(9) 0.95163(9) 0.0208(4) Uani 1 1 d .
C4 C 0.7369(2) 0.63575(9) 0.87713(9) 0.0228(4) Uani 1 1 d .
H4 H 0.7422 0.6750 0.8411 0.027 Uiso 1 1 calc R
C5 C 0.6674(2) 0.56653(9) 0.85314(9) 0.0214(4) Uani 1 1 d .
C6 C 0.6571(2) 0.50884(9) 0.90620(9) 0.0228(4) Uani 1 1 d .
C7 C 0.5812(2) 0.43286(10) 0.88287(10) 0.0293(4) Uani 1 1 d .
H7A H 0.6577 0.4035 0.8565 0.044 Uiso 1 1 calc R
H7B H 0.4787 0.4409 0.8494 0.044 Uiso 1 1 calc R
H7C H 0.5580 0.4049 0.9276 0.044 Uiso 1 1 calc R
C8 C 0.7180(2) 0.52350(9) 0.98067(9) 0.0234(4) Uani 1 1 d .
H8 H 0.7094 0.4848 1.0169 0.028 Uiso 1 1 calc R
C9 C 0.8745(2) 0.72604(9) 0.97183(9) 0.0212(4) Uani 1 1 d .
C10 C 1.0440(2) 0.73552(9) 0.97393(9) 0.0238(4) Uani 1 1 d .
C11 C 1.1143(2) 0.80667(9) 0.98941(10) 0.0272(4) Uani 1 1 d .
H11 H 1.2297 0.8131 0.9912 0.033 Uiso 1 1 calc R
C12 C 1.0167(2) 0.86777(9) 1.00218(10) 0.0265(4) Uani 1 1 d .
C13 C 0.8487(2) 0.85904(10) 1.00071(9) 0.0264(4) Uani 1 1 d .
H13 H 0.7829 0.9015 1.0103 0.032 Uiso 1 1 calc R
C14 C 0.7757(2) 0.78840(9) 0.98530(9) 0.0226(4) Uani 1 1 d .
C15 C 0.5928(2) 0.78014(10) 0.98183(11) 0.0316(4) Uani 1 1 d .
H15A H 0.5461 0.8273 0.9990 0.047 Uiso 1 1 calc R
H15B H 0.5676 0.7381 1.0143 0.047 Uiso 1 1 calc R
H15C H 0.5452 0.7696 0.9299 0.047 Uiso 1 1 calc R
C16 C 1.1503(2) 0.66960(10) 0.95804(11) 0.0338(5) Uani 1 1 d .
H16A H 1.2645 0.6866 0.9600 0.051 Uiso 1 1 calc R
H16B H 1.1126 0.6492 0.9079 0.051 Uiso 1 1 calc R
H16C H 1.1433 0.6299 0.9959 0.051 Uiso 1 1 calc R
C17 C 0.6002(2) 0.55574(9) 0.77216(9) 0.0223(4) Uani 1 1 d .
C18 C 0.4370(2) 0.57628(10) 0.74767(9) 0.0246(4) Uani 1 1 d .
C19 C 0.3745(2) 0.56832(10) 0.67233(9) 0.0266(4) Uani 1 1 d .
H19 H 0.2643 0.5827 0.6556 0.032 Uiso 1 1 calc R
C20 C 0.4724(2) 0.53946(9) 0.62171(9) 0.0239(4) Uani 1 1 d .
C21 C 0.6322(2) 0.51790(9) 0.64506(9) 0.0239(4) Uani 1 1 d .
H21 H 0.6975 0.4974 0.6098 0.029 Uiso 1 1 calc R
C22 C 0.6986(2) 0.52615(9) 0.72048(9) 0.0228(4) Uani 1 1 d .
C23 C 0.8744(2) 0.50530(11) 0.74472(10) 0.0300(4) Uani 1 1 d .
H23A H 0.9265 0.4907 0.7006 0.045 Uiso 1 1 calc R
H23B H 0.8793 0.4626 0.7800 0.045 Uiso 1 1 calc R
H23C H 0.9324 0.5490 0.7694 0.045 Uiso 1 1 calc R
C24 C 0.3295(2) 0.60787(11) 0.80232(10) 0.0319(4) Uani 1 1 d .
H24A H 0.2182 0.6158 0.7765 0.048 Uiso 1 1 calc R
H24B H 0.3745 0.6564 0.8222 0.048 Uiso 1 1 calc R
H24C H 0.3258 0.5719 0.8439 0.048 Uiso 1 1 calc R
C25 C -0.1136(3) 0.19989(11) 0.21862(12) 0.0404(5) Uani 1 1 d .
C26 C 0.0600(2) 0.21133(10) 0.23913(11) 0.0318(4) Uani 1 1 d .
C27 C 0.1709(2) 0.16582(11) 0.20676(10) 0.0328(5) Uani 1 1 d .
H27 H 0.1318 0.1284 0.1706 0.039 Uiso 1 1 calc R
C28 C 0.3376(2) 0.17504(11) 0.22722(10) 0.0338(5) Uani 1 1 d .
H28 H 0.4136 0.1440 0.2054 0.041 Uiso 1 1 calc R
C29 C 0.3933(2) 0.23028(11) 0.28011(11) 0.0363(5) Uani 1 1 d .
H29 H 0.5079 0.2368 0.2943 0.044 Uiso 1 1 calc R
C30 C 0.2833(3) 0.27557(11) 0.31204(11) 0.0373(5) Uani 1 1 d .
H30 H 0.3226 0.3134 0.3477 0.045 Uiso 1 1 calc R
C31 C 0.1163(2) 0.26608(11) 0.29224(10) 0.0350(5) Uani 1 1 d .
H31 H 0.0406 0.2967 0.3147 0.042 Uiso 1 1 calc R
N1 N -0.2526(2) 0.19011(11) 0.20234(12) 0.0561(5) Uani 1 1 d .

loop_
_atom_site_aniso_label
_atom_site_aniso_U_11
_atom_site_aniso_U_22
_atom_site_aniso_U_33
_atom_site_aniso_U_23
_atom_site_aniso_U_13
_atom_site_aniso_U_12
O1 0.0399(8) 0.0190(7) 0.0580(9) 0.0000(6) -0.0119(6) -0.0076(6)
O2 0.0358(8) 0.0456(8) 0.0186(6) -0.0031(5) -0.0043(5) -0.0016(6)
C1 0.0399(11) 0.0240(10) 0.0221(9) -0.0009(7) -0.0006(8) -0.0019(8)
C2 0.0239(9) 0.0215(9) 0.0240(9) -0.0002(7) 0.0021(7) 0.0027(7)
C3 0.0191(9) 0.0205(9) 0.0226(9) -0.0024(7) 0.0016(7) 0.0017(7)
C4 0.0251(9) 0.0203(9) 0.0230(9) 0.0035(7) 0.0033(7) 0.0016(7)
C5 0.0219(9) 0.0212(9) 0.0205(9) -0.0007(7) 0.0007(7) 0.0003(7)
C6 0.0238(9) 0.0205(9) 0.0236(9) -0.0014(7) 0.0013(7) 0.0013(7)
C7 0.0365(11) 0.0251(10) 0.0261(10) -0.0011(8) 0.0036(8) -0.0042(8)
C8 0.0289(10) 0.0192(9) 0.0220(9) 0.0029(7) 0.0031(7) 0.0035(7)
C9 0.0256(9) 0.0203(9) 0.0170(8) 0.0007(7) 0.0003(7) -0.0003(7)
C10 0.0239(9) 0.0233(10) 0.0238(9) -0.0001(7) 0.0010(7) 0.0001(7)
C11 0.0207(9) 0.0279(10) 0.0321(10) 0.0010(8) 0.0000(7) -0.0027(8)
C12 0.0293(10) 0.0176(9) 0.0300(10) 0.0001(7) -0.0059(7) -0.0039(7)
C13 0.0260(10) 0.0209(9) 0.0306(10) -0.0028(8) -0.0031(7) 0.0053(7)
C14 0.0226(9) 0.0228(9) 0.0213(9) -0.0013(7) -0.0011(7) 0.0008(7)
C15 0.0257(10) 0.0283(10) 0.0401(11) -0.0059(8) 0.0010(8) 0.0014(8)
C16 0.0263(10) 0.0287(11) 0.0472(12) -0.0053(9) 0.0081(8) 0.0018(8)
C17 0.0251(9) 0.0189(9) 0.0226(9) 0.0005(7) 0.0022(7) -0.0030(7)
C18 0.0256(10) 0.0237(9) 0.0237(9) -0.0014(7) 0.0006(7) -0.0021(7)
C19 0.0225(9) 0.0300(10) 0.0262(10) 0.0007(8) -0.0008(7) 0.0009(8)
C20 0.0259(10) 0.0239(10) 0.0208(9) -0.0017(7) -0.0009(7) -0.0037(7)
C21 0.0255(10) 0.0234(9) 0.0229(9) -0.0033(7) 0.0031(7) -0.0002(7)
C22 0.0253(10) 0.0185(9) 0.0240(9) -0.0008(7) 0.0010(7) -0.0011(7)
C23 0.0263(10) 0.0367(11) 0.0261(10) -0.0036(8) -0.0005(7) 0.0033(8)
C24 0.0267(10) 0.0422(12) 0.0265(10) -0.0032(8) 0.0027(8) 0.0041(8)
C25 0.0365(13) 0.0350(12) 0.0504(13) 0.0096(10) 0.0089(10) 0.0033(9)
C26 0.0318(11) 0.0296(11) 0.0345(11) 0.0118(8) 0.0064(8) 0.0027(8)
C27 0.0365(12) 0.0318(11) 0.0296(10) 0.0062(8) 0.0018(8) -0.0020(8)
C28 0.0340(11) 0.0321(11) 0.0351(11) 0.0105(9) 0.0043(8) 0.0030(8)
C29 0.0347(11) 0.0363(11) 0.0361(11) 0.0146(9) -0.0029(9) -0.0031(9)
C30 0.0526(14) 0.0312(11) 0.0268(10) 0.0071(8) 0.0006(9) -0.0041(9)
C31 0.0443(13) 0.0291(11) 0.0328(11) 0.0091(8) 0.0099(9) 0.0033(9)
N1 0.0358(12) 0.0515(13) 0.0809(15) 0.0088(10) 0.0066(10) 0.0016(9)

loop_
_atom_type_symbol
_atom_type_description
_atom_type_scat_dispersion_real
_atom_type_scat_dispersion_imag
_atom_type_scat_source
C C 0.0033 0.0016 'International Tables Vol C Tables 4.2.6.8 and 6.1.1.4'
H H 0.0000 0.0000 'International Tables Vol C Tables 4.2.6.8 and 6.1.1.4'
N N 0.0061 0.0033 'International Tables Vol C Tables 4.2.6.8 and 6.1.1.4'
O O 0.0106 0.0060 'International Tables Vol C Tables 4.2.6.8 and 6.1.1.4'

loop_
_geom_angle_atom_site_label_1
_geom_angle_atom_site_label_2
_geom_angle_atom_site_label_3
_geom_angle
C12 O1 H1A 109.9
C12 O1 H1B 119.5
H1A O1 H1B 124.2
C20 O2 H2A 115.8
C20 O2 H2B 121.9
H2A O2 H2B 120.6
C2 C1 H1A 109.5
C2 C1 H1B 109.5
H1A C1 H1B 109.5
C2 C1 H1C 109.5
H1A C1 H1C 109.5
H1B C1 H1C 109.5
C8 C2 C3 118.28(15)
C8 C2 C1 120.30(15)
C3 C2 C1 121.42(15)
C4 C3 C2 118.54(15)
C4 C3 C9 118.95(14)
C2 C3 C9 122.50(14)
C5 C4 C3 122.83(15)
C5 C4 H4 118.6
C3 C4 H4 118.6
C4 C5 C6 118.88(15)
C4 C5 C17 119.81(14)
C6 C5 C17 121.28(14)
C8 C6 C5 118.18(15)
C8 C6 C7 121.05(15)
C5 C6 C7 120.77(14)
C6 C7 H7A 109.5
C6 C7 H7B 109.5
H7A C7 H7B 109.5
C6 C7 H7C 109.5
H7A C7 H7C 109.5
H7B C7 H7C 109.5
C6 C8 C2 123.26(15)
C6 C8 H8 118.4
C2 C8 H8 118.4
C10 C9 C14 119.80(15)
C10 C9 C3 119.53(14)
C14 C9 C3 120.61(15)
C11 C10 C9 119.94(15)
C11 C10 C16 119.80(16)
C9 C10 C16 120.25(15)
C12 C11 C10 120.00(16)
C12 C11 H11 120.0
C10 C11 H11 120.0
C11 C12 O1 119.36(16)
C11 C12 C13 120.62(16)
O1 C12 C13 120.02(15)
C12 C13 C14 120.36(15)
C12 C13 H13 119.8
C14 C13 H13 119.8
C13 C14 C9 119.28(16)
C13 C14 C15 119.82(15)
C9 C14 C15 120.89(15)
C14 C15 H15A 109.5
C14 C15 H15B 109.5
H15A C15 H15B 109.5
C14 C15 H15C 109.5
H15A C15 H15C 109.5
H15B C15 H15C 109.5
C10 C16 H16A 109.5
C10 C16 H16B 109.5
H16A C16 H16B 109.5
C10 C16 H16C 109.5
H16A C16 H16C 109.5
H16B C16 H16C 109.5
C18 C17 C22 119.70(15)
C18 C17 C5 119.33(14)
C22 C17 C5 120.97(15)
C19 C18 C17 119.90(16)
C19 C18 C24 119.64(15)
C17 C18 C24 120.45(15)
C20 C19 C18 120.04(16)
C20 C19 H19 120.0
C18 C19 H19 120.0
C21 C20 C19 120.79(15)
C21 C20 O2 120.11(15)
C19 C20 O2 119.10(15)
C20 C21 C22 120.25(15)
C20 C21 H21 119.9
C22 C21 H21 119.9
C21 C22 C17 119.31(15)
C21 C22 C23 119.82(15)
C17 C22 C23 120.85(15)
C22 C23 H23A 109.5
C22 C23 H23B 109.5
H23A C23 H23B 109.5
C22 C23 H23C 109.5
H23A C23 H23C 109.5
H23B C23 H23C 109.5
C18 C24 H24A 109.5
C18 C24 H24B 109.5
H24A C24 H24B 109.5
C18 C24 H24C 109.5
H24A C24 H24C 109.5
H24B C24 H24C 109.5
N1 C25 C26 179.4(2)
C31 C26 C27 120.34(18)
C31 C26 C25 120.23(17)
C27 C26 C25 119.41(18)
C28 C27 C26 119.99(18)
C28 C27 H27 120.0
C26 C27 H27 120.0
C27 C28 C29 119.45(18)
C27 C28 H28 120.3
C29 C28 H28 120.3
C30 C29 C28 120.55(19)
C30 C29 H29 119.7
C28 C29 H29 119.7
C31 C30 C29 120.21(19)
C31 C30 H30 119.9
C29 C30 H30 119.9
C30 C31 C26 119.46(18)
C30 C31 H31 120.3
C26 C31 H31 120.3

loop_
_geom_bond_atom_site_label_1
_geom_bond_atom_site_label_2
_geom_bond_distance
O1 C12 1.384(2)
O1 H1A 0.8400
O1 H1B 0.8498
O2 C20 1.3829(19)
O2 H2A 1.0315
O2 H2B 0.8019
C1 C2 1.504(2)
C1 H1A 0.9800
C1 H1B 0.9800
C1 H1C 0.9800
C2 C8 1.393(2)
C2 C3 1.403(2)
C3 C4 1.390(2)
C3 C9 1.498(2)
C4 C5 1.390(2)
C4 H4 0.9500
C5 C6 1.401(2)
C5 C17 1.498(2)
C6 C8 1.389(2)
C6 C7 1.511(2)
C7 H7A 0.9800
C7 H7B 0.9800
C7 H7C 0.9800
C8 H8 0.9500
C9 C10 1.398(2)
C9 C14 1.403(2)
C10 C11 1.392(2)
C10 C16 1.500(2)
C11 C12 1.377(2)
C11 H11 0.9500
C12 C13 1.384(2)
C13 C14 1.392(2)
C13 H13 0.9500
C14 C15 1.502(2)
C15 H15A 0.9800
C15 H15B 0.9800
C15 H15C 0.9800
C16 H16A 0.9800
C16 H16B 0.9800
C16 H16C 0.9800
C17 C18 1.403(2)
C17 C22 1.403(2)
C18 C19 1.389(2)
C18 C24 1.505(2)
C19 C20 1.382(2)
C19 H19 0.9500
C20 C21 1.378(2)
C21 C22 1.399(2)
C21 H21 0.9500
C22 C23 1.499(2)
C23 H23A 0.9800
C23 H23B 0.9800
C23 H23C 0.9800
C24 H24A 0.9800
C24 H24B 0.9800
C24 H24C 0.9800
C25 N1 1.154(3)
C25 C26 1.440(3)
C26 C31 1.391(3)
C26 C27 1.393(3)
C27 C28 1.380(3)
C27 H27 0.9500
C28 C29 1.394(3)
C28 H28 0.9500
C29 C30 1.382(3)
C29 H29 0.9500
C30 C31 1.382(3)
C30 H30 0.9500
C31 H31 0.9500
